data_7109477
loop_
_publ_author_name
'Yunhe Lv'
'Yan Li'
'Tao Xiong'
'Weiya Pu'
'Hongwei Zhang'
'Kai Sun'
'Qun Liu'
'Qian Zhang'

_publ_section_title
;
 Copper-catalyzed annulation of amidines for quinazoline synthesis
;
_journal_name_full Chem.Commun.
_journal_page_first 6439
_journal_paper_doi 10.1039/c3cc43129k
_journal_volume 49
_journal_year 2013
_chemical_formula_moiety 'C15 H14 N2'
_chemical_formula_sum 'C15 H14 N2'
_chemical_formula_weight 222.28
_chemical_name_systematic
;
?
;
_space_group_IT_number 88
_symmetry_cell_setting tetragonal
_symmetry_space_group_name_Hall '-I 4ad'
_symmetry_space_group_name_H-M 'I 41/a :2'
_atom_sites_solution_hydrogens geom
_atom_sites_solution_primary direct
_atom_sites_solution_secondary difmap
_audit_creation_method SHELXL-97
_cell_angle_alpha 90.00
_cell_angle_beta 90.00
_cell_angle_gamma 90.00
_cell_formula_units_Z 16
_cell_length_a 14.4293(16)
_cell_length_b 14.4293(16)
_cell_length_c 22.345(5)
_cell_measurement_reflns_used 2059
_cell_measurement_temperature 293(2)
_cell_measurement_theta_max 25.05
_cell_measurement_theta_min 1.68
_cell_volume 4652.3(13)
_computing_cell_refinement 'SMART (Bruker, 1997)'
_computing_data_collection 'SMART (Bruker, 1997)'
_computing_data_reduction SAINT
_computing_molecular_graphics 'SHELXTL-PLUS (Sheldrick, 1990)'
_computing_publication_material SHELXL-97
_computing_structure_refinement 'SHELXL-97 (Sheldrick, 1997)'
_computing_structure_solution 'SHELXS-97(Sheldrick, 1997)'
_diffrn_ambient_temperature 293(2)
_diffrn_measured_fraction_theta_full 1.000
_diffrn_measured_fraction_theta_max 1.000
_diffrn_measurement_device_type 'Bruker APEX CCD area-detector'
_diffrn_measurement_method '\w scans'
_diffrn_radiation_monochromator graphite
_diffrn_radiation_source 'fine-focus sealed tube'
_diffrn_radiation_type MoK\a
_diffrn_radiation_wavelength 0.71073
_diffrn_reflns_av_R_equivalents 0.0606
_diffrn_reflns_av_sigmaI/netI 0.0364
_diffrn_reflns_limit_h_max 17
_diffrn_reflns_limit_h_min -17
_diffrn_reflns_limit_k_max 9
_diffrn_reflns_limit_k_min -17
_diffrn_reflns_limit_l_max 26
_diffrn_reflns_limit_l_min -24
_diffrn_reflns_number 13088
_diffrn_reflns_theta_full 25.00
_diffrn_reflns_theta_max 25.05
_diffrn_reflns_theta_min 1.68
_exptl_absorpt_coefficient_mu 0.076
_exptl_absorpt_correction_T_max 0.9880
_exptl_absorpt_correction_T_min 0.9850
_exptl_absorpt_correction_type multi-scan
_exptl_absorpt_process_details 'SADABS(Sheldrick, 1996)'
_exptl_crystal_colour colorless
_exptl_crystal_density_diffrn 1.269
_exptl_crystal_density_method 'not measured'
_exptl_crystal_description block
_exptl_crystal_F_000 1888
_exptl_crystal_size_max 0.20
_exptl_crystal_size_mid 0.18
_exptl_crystal_size_min 0.16
_refine_diff_density_max 0.610
_refine_diff_density_min -0.436
_refine_diff_density_rms 0.113
_refine_ls_extinction_method none
_refine_ls_goodness_of_fit_ref 1.104
_refine_ls_hydrogen_treatment mixed
_refine_ls_matrix_type full
_refine_ls_number_parameters 154
_refine_ls_number_reflns 2059
_refine_ls_number_restraints 0
_refine_ls_restrained_S_all 1.104
_refine_ls_R_factor_all 0.2632
_refine_ls_R_factor_gt 0.2096
_refine_ls_shift/su_max 0.003
_refine_ls_shift/su_mean 0.001
_refine_ls_structure_factor_coef Fsqd
_refine_ls_weighting_details 'calc w=1/[\s^2^(Fo^2^)+(0.1859P)^2^+82.7234P] where P=(Fo^2^+2Fc^2^)/3'
_refine_ls_weighting_scheme calc
_refine_ls_wR_factor_gt 0.5257
_refine_ls_wR_factor_ref 0.5567
_reflns_number_gt 1169
_reflns_number_total 2059
_reflns_threshold_expression >2\s(I)
_cod_data_source_file c3cc43129k.txt
_cod_data_source_block i41a
_cod_original_sg_symbol_H-M 'I4(1)/a '
_cod_database_code 7109477

loop_
_symmetry_equiv_pos_as_xyz
'x, y, z'
'-x, -y+1/2, z'
'-y+3/4, x+1/4, z+1/4'
'y+1/4, -x+1/4, z+1/4'
'x+1/2, y+1/2, z+1/2'
'-x+1/2, -y+1, z+1/2'
'-y+5/4, x+3/4, z+3/4'
'y+3/4, -x+3/4, z+3/4'
'-x, -y, -z'
'x, y-1/2, -z'
'y-3/4, -x-1/4, -z-1/4'
'-y-1/4, x-1/4, -z-1/4'
'-x+1/2, -y+1/2, -z+1/2'
'x+1/2, y, -z+1/2'
'y-1/4, -x+1/4, -z+1/4'
'-y+1/4, x+1/4, -z+1/4'

loop_
_atom_site_label
_atom_site_type_symbol
_atom_site_fract_x
_atom_site_fract_y
_atom_site_fract_z
_atom_site_U_iso_or_equiv
_atom_site_adp_type
_atom_site_occupancy
_atom_site_symmetry_multiplicity
_atom_site_calc_flag
_atom_site_refinement_flags
C1 C 1.2969(9) 0.3735(8) 0.0438(6) 0.077(3) Uani 1 1 d .
H1 H 1.2716 0.3741 0.0821 0.092 Uiso 1 1 calc R
C2 C 1.3922(9) 0.3728(9) 0.0349(6) 0.084(4) Uani 1 1 d .
H2 H 1.4300 0.3747 0.0686 0.100 Uiso 1 1 calc R
C3 C 1.4343(8) 0.3695(9) -0.0196(7) 0.085(4) Uani 1 1 d .
H3 H 1.4985 0.3694 -0.0230 0.101 Uiso 1 1 calc R
C4 C 1.3773(8) 0.3661(9) -0.0708(6) 0.081(4) Uani 1 1 d .
H4 H 1.4030 0.3617 -0.1088 0.098 Uiso 1 1 calc R
C5 C 1.2836(6) 0.3696(8) -0.0633(6) 0.073(3) Uani 1 1 d .
H5 H 1.2465 0.3696 -0.0973 0.088 Uiso 1 1 calc R
C6 C 1.2402(7) 0.3731(7) -0.0075(6) 0.068(3) Uani 1 1 d .
C7 C 1.1379(7) 0.3732(6) 0.0006(5) 0.058(3) Uani 1 1 d .
C8 C 1.0208(11) 0.3798(10) 0.0646(7) 0.101(5) Uani 1 1 d .
H8A H 1.0056 0.3291 0.0913 0.122 Uiso 1 1 calc R
H8B H 1.0078 0.4365 0.0864 0.122 Uiso 1 1 calc R
C9 C 0.9594(9) 0.3761(6) 0.0193(5) 0.065(3) Uani 1 1 d .
C10 C 0.9907(7) 0.3729(6) -0.0363(5) 0.060(3) Uani 1 1 d .
C11 C 0.9305(9) 0.3695(9) -0.0844(6) 0.081(4) Uani 1 1 d .
H11 H 0.9543 0.3656 -0.1230 0.097 Uiso 1 1 calc R
C12 C 0.8369(7) 0.3719(8) -0.0764(6) 0.079(4) Uani 1 1 d .
H12 H 0.7965 0.3720 -0.1089 0.094 Uiso 1 1 calc R
C13 C 0.8031(9) 0.3742(8) -0.0165(7) 0.079(4) Uani 1 1 d .
C14 C 0.8556(10) 0.3802(9) 0.0297(7) 0.091(4) Uani 1 1 d .
H14 H 0.8311 0.3869 0.0680 0.110 Uiso 1 1 calc R
C15 C 0.6961(8) 0.3791(10) -0.0095(6) 0.091(4) Uani 1 1 d .
H15A H 0.6675 0.3738 -0.0482 0.136 Uiso 1 1 calc R
H15B H 0.6792 0.4372 0.0083 0.136 Uiso 1 1 calc R
H15C H 0.6754 0.3292 0.0156 0.136 Uiso 1 1 calc R
N1 N 1.0885(7) 0.3710(6) -0.0468(4) 0.070(3) Uani 1 1 d .
N2 N 1.1096(7) 0.3771(7) 0.0566(5) 0.081(3) Uani 1 1 d .
H2A H 1.1478 0.3779 0.0861 0.097 Uiso 1 1 calc R

loop_
_atom_site_aniso_label
_atom_site_aniso_U_11
_atom_site_aniso_U_22
_atom_site_aniso_U_33
_atom_site_aniso_U_23
_atom_site_aniso_U_13
_atom_site_aniso_U_12
C1 0.076(8) 0.071(8) 0.085(9) 0.005(6) 0.007(7) -0.012(6)
C2 0.079(9) 0.086(9) 0.086(9) -0.002(7) -0.026(7) -0.005(7)
C3 0.038(6) 0.099(10) 0.117(11) 0.023(8) 0.013(7) 0.006(6)
C4 0.055(7) 0.098(9) 0.091(9) 0.026(7) 0.025(6) -0.001(6)
C5 0.031(5) 0.089(8) 0.099(9) 0.016(7) 0.005(5) 0.006(5)
C6 0.052(6) 0.062(7) 0.089(9) 0.019(6) -0.002(6) -0.002(5)
C7 0.056(6) 0.039(5) 0.080(8) -0.002(5) 0.011(6) 0.003(4)
C8 0.119(13) 0.092(10) 0.093(11) -0.009(8) 0.022(10) 0.005(9)
C9 0.088(8) 0.038(5) 0.069(8) -0.009(5) -0.019(6) 0.011(5)
C10 0.061(6) 0.035(5) 0.083(8) 0.006(5) -0.026(6) -0.006(4)
C11 0.081(8) 0.094(9) 0.069(8) 0.002(7) -0.007(6) 0.000(7)
C12 0.046(6) 0.086(9) 0.104(10) 0.002(7) 0.005(6) -0.009(5)
C13 0.069(8) 0.052(6) 0.117(11) 0.009(7) 0.006(8) 0.000(5)
C14 0.098(11) 0.085(9) 0.091(10) -0.008(8) -0.013(8) -0.002(7)
C15 0.051(7) 0.121(11) 0.101(10) -0.002(8) 0.018(6) -0.002(7)
N1 0.069(6) 0.068(6) 0.073(6) 0.010(5) -0.016(5) -0.003(5)
N2 0.062(6) 0.102(8) 0.078(7) -0.012(6) 0.005(5) -0.006(5)

loop_
_atom_type_symbol
_atom_type_description
_atom_type_scat_dispersion_real
_atom_type_scat_dispersion_imag
_atom_type_scat_source
C C 0.0033 0.0016 'International Tables Vol C Tables 4.2.6.8 and 6.1.1.4'
H H 0.0000 0.0000 'International Tables Vol C Tables 4.2.6.8 and 6.1.1.4'
N N 0.0061 0.0033 'International Tables Vol C Tables 4.2.6.8 and 6.1.1.4'

loop_
_geom_angle_atom_site_label_1
_geom_angle_atom_site_label_2
_geom_angle_atom_site_label_3
_geom_angle
C2 C1 C6 117.3(12)
C2 C1 H1 121.4
C6 C1 H1 121.4
C3 C2 C1 124.7(12)
C3 C2 H2 117.6
C1 C2 H2 117.6
C2 C3 C4 117.8(11)
C2 C3 H3 121.1
C4 C3 H3 121.1
C5 C4 C3 118.6(12)
C5 C4 H4 120.7
C3 C4 H4 120.7
C4 C5 C6 123.7(12)
C4 C5 H5 118.1
C6 C5 H5 118.1
C5 C6 C1 117.8(10)
C5 C6 C7 123.6(10)
C1 C6 C7 118.6(11)
N1 C7 N2 128.0(10)
N1 C7 C6 116.9(10)
N2 C7 C6 115.0(11)
C9 C8 N2 123.1(13)
C9 C8 H8A 106.6
N2 C8 H8A 106.6
C9 C8 H8B 106.6
N2 C8 H8B 106.6
H8A C8 H8B 106.5
C10 C9 C8 119.0(12)
C10 C9 C14 118.9(11)
C8 C9 C14 122.1(12)
C9 C10 C11 121.1(11)
C9 C10 N1 119.4(10)
C11 C10 N1 119.5(11)
C10 C11 C12 121.4(13)
C10 C11 H11 119.3
C12 C11 H11 119.3
C11 C12 C13 117.6(12)
C11 C12 H12 121.2
C13 C12 H12 121.2
C14 C13 C12 123.7(13)
C14 C13 C15 120.2(14)
C12 C13 C15 115.8(12)
C13 C14 C9 117.1(13)
C13 C14 H14 121.4
C9 C14 H14 121.4
C13 C15 H15A 109.5
C13 C15 H15B 109.5
H15A C15 H15B 109.5
C13 C15 H15C 109.5
H15A C15 H15C 109.5
H15B C15 H15C 109.5
C7 N1 C10 114.4(10)
C7 N2 C8 116.1(12)
C7 N2 H2A 122.0
C8 N2 H2A 122.0

loop_
_geom_bond_atom_site_label_1
_geom_bond_atom_site_label_2
_geom_bond_distance
C1 C2 1.390(17)
C1 C6 1.407(16)
C1 H1 0.9300
C2 C3 1.361(18)
C2 H2 0.9300
C3 C4 1.409(17)
C3 H3 0.9300
C4 C5 1.362(14)
C4 H4 0.9300
C5 C6 1.397(16)
C5 H5 0.9300
C6 C7 1.487(14)
C7 N1 1.278(14)
C7 N2 1.318(14)
C8 C9 1.347(17)
C8 N2 1.295(16)
C8 H8A 0.9700
C8 H8B 0.9700
C9 C10 1.323(15)
C9 C14 1.517(18)
C10 C11 1.382(15)
C10 N1 1.432(14)
C11 C12 1.362(16)
C11 H11 0.9300
C12 C13 1.425(18)
C12 H12 0.9300
C13 C14 1.284(18)
C13 C15 1.554(16)
C14 H14 0.9300
C15 H15A 0.9600
C15 H15B 0.9600
C15 H15C 0.9600
N2 H2A 0.8600

loop_
_geom_torsion_atom_site_label_1
_geom_torsion_atom_site_label_2
_geom_torsion_atom_site_label_3
_geom_torsion_atom_site_label_4
_geom_torsion
C6 C1 C2 C3 -1.7(19)
C1 C2 C3 C4 0(2)
C2 C3 C4 C5 2.2(19)
C3 C4 C5 C6 -2.3(19)
C4 C5 C6 C1 0.3(18)
C4 C5 C6 C7 -177.5(10)
C2 C1 C6 C5 1.7(16)
C2 C1 C6 C7 179.6(10)
C5 C6 C7 N1 -0.8(16)
C1 C6 C7 N1 -178.6(10)
C5 C6 C7 N2 -179.7(11)
C1 C6 C7 N2 2.5(14)
N2 C8 C9 C10 -2(2)
N2 C8 C9 C14 -179.5(12)
C8 C9 C10 C11 -179.6(11)
C14 C9 C10 C11 -2.5(15)
C8 C9 C10 N1 1.6(15)
C14 C9 C10 N1 178.6(9)
C9 C10 C11 C12 1.7(17)
N1 C10 C11 C12 -179.5(10)
C10 C11 C12 C13 -2.5(18)
C11 C12 C13 C14 4.7(19)
C11 C12 C13 C15 178.7(11)
C12 C13 C14 C9 -5.5(19)
C15 C13 C14 C9 -179.2(10)
C10 C9 C14 C13 4.4(17)
C8 C9 C14 C13 -178.6(12)
N2 C7 N1 C10 -0.2(16)
C6 C7 N1 C10 -178.9(8)
C9 C10 N1 C7 -0.3(13)
C11 C10 N1 C7 -179.2(10)
N1 C7 N2 C8 -0.6(18)
C6 C7 N2 C8 178.2(11)
C9 C8 N2 C7 2(2)
